data_4027925
loop_
_publ_author_name
'Darapaneni Chandra Mohan'
'Sadu Nageswara Rao'
'Subbarayappa Adimurthy'

_publ_section_title
;
 Synthesis of Imidazo[1,2-a]pyridines: "Water-Mediated" Hydroamination and
 Silver-Catalyzed Aminooxygenation
;
_journal_name_full 'Journal of Organic Chemistry'
_journal_page_first 1266
_journal_page_last 1272
_journal_paper_doi 10.1021/jo3025303
_journal_volume 78
_journal_year 2013
_chemical_formula_sum 'C15 H12 N2 O2'
_chemical_formula_weight 252.27
_chemical_name_systematic
; 
 ? 
;
_space_group_IT_number 14
_symmetry_cell_setting monoclinic
_symmetry_space_group_name_Hall '-P 2ybc'
_symmetry_space_group_name_H-M 'P 1 21/c 1'
_atom_sites_solution_hydrogens geom
_atom_sites_solution_primary direct
_atom_sites_solution_secondary difmap
_audit_creation_method SHELXL-97
_cell_angle_alpha 90.00
_cell_angle_beta 97.666(10)
_cell_angle_gamma 90.00
_cell_formula_units_Z 4
_cell_length_a 9.742(6)
_cell_length_b 6.730(4)
_cell_length_c 18.736(11)
_cell_measurement_reflns_used 2354
_cell_measurement_temperature 293(2)
_cell_measurement_theta_max 25.67
_cell_measurement_theta_min 2.34
_cell_volume 1217.4(13)
_computing_cell_refinement 'BRUKER SMART'
_computing_data_collection 'BRUKER SMART'
_computing_data_reduction 'BRUKER SAINT'
_computing_molecular_graphics ORTEP
_computing_structure_refinement 'SHELXL-97 (Sheldrick, 1997)'
_computing_structure_solution 'SHELXS-97 (Sheldrick, 1990)'
_diffrn_ambient_temperature 293(2)
_diffrn_measured_fraction_theta_full 0.902
_diffrn_measured_fraction_theta_max 0.902
_diffrn_measurement_device_type 'BRUKER SMART APEX CCD DIFFRACTOMETER'
_diffrn_measurement_method 'OMEGA-PHI SCAN'
_diffrn_radiation_monochromator graphite
_diffrn_radiation_source 'fine-focus sealed tube'
_diffrn_radiation_type MoK\a
_diffrn_radiation_wavelength 0.71073
_diffrn_reflns_av_R_equivalents 0.0652
_diffrn_reflns_av_sigmaI/netI 0.0703
_diffrn_reflns_limit_h_max 11
_diffrn_reflns_limit_h_min -10
_diffrn_reflns_limit_k_max 8
_diffrn_reflns_limit_k_min -7
_diffrn_reflns_limit_l_max 22
_diffrn_reflns_limit_l_min -22
_diffrn_reflns_number 5173
_diffrn_reflns_theta_full 25.00
_diffrn_reflns_theta_max 25.00
_diffrn_reflns_theta_min 2.11
_exptl_absorpt_coefficient_mu 0.093
_exptl_absorpt_correction_T_max 0.9889
_exptl_absorpt_correction_T_min 0.9770
_exptl_absorpt_correction_type multi-scan
_exptl_absorpt_process_details 'BRUKER SADABS'
_exptl_crystal_colour colourless
_exptl_crystal_density_diffrn 1.376
_exptl_crystal_description plates
_exptl_crystal_F_000 528
_exptl_crystal_size_max 0.25
_exptl_crystal_size_mid 0.20
_exptl_crystal_size_min 0.12
_refine_diff_density_max 0.354
_refine_diff_density_min -0.303
_refine_diff_density_rms 0.065
_refine_ls_extinction_method none
_refine_ls_goodness_of_fit_ref 1.093
_refine_ls_hydrogen_treatment mixed
_refine_ls_matrix_type full
_refine_ls_number_parameters 220
_refine_ls_number_reflns 2113
_refine_ls_number_restraints 0
_refine_ls_restrained_S_all 1.093
_refine_ls_R_factor_all 0.0720
_refine_ls_R_factor_gt 0.0639
_refine_ls_shift/su_max 0.000
_refine_ls_shift/su_mean 0.000
_refine_ls_structure_factor_coef Fsqd
_refine_ls_weighting_details 'calc w=1/[\s^2^(Fo^2^)+(0.1343P)^2^+0.0454P] where P=(Fo^2^+2Fc^2^)/3'
_refine_ls_weighting_scheme calc
_refine_ls_wR_factor_gt 0.1913
_refine_ls_wR_factor_ref 0.1997
_reflns_number_gt 1734
_reflns_number_total 2113
_reflns_threshold_expression >2sigma(I)
_cod_data_source_file jo3025303_si_001.cif
_cod_data_source_block 711cmm
_cod_database_code 4027925

loop_
_symmetry_equiv_pos_as_xyz
'x, y, z'
'-x, y+1/2, -z+1/2'
'-x, -y, -z'
'x, -y-1/2, z-1/2'

loop_
_atom_site_label
_atom_site_type_symbol
_atom_site_fract_x
_atom_site_fract_y
_atom_site_fract_z
_atom_site_U_iso_or_equiv
_atom_site_adp_type
_atom_site_occupancy
_atom_site_calc_flag
O1 O 0.70871(16) 0.8244(2) 0.04831(9) 0.0327(5) Uani 1 d
O2 O 1.02673(18) 0.3194(3) -0.18042(10) 0.0421(5) Uani 1 d
N1 N 0.87809(16) 0.5341(3) -0.07505(9) 0.0258(5) Uani 1 d
N2 N 0.86468(19) 0.8684(3) -0.06834(11) 0.0326(5) Uani 1 d
C1 C 0.4951(2) 1.1050(4) 0.12180(12) 0.0338(6) Uani 1 d
C2 C 0.4766(3) 1.2814(4) 0.15739(14) 0.0376(6) Uani 1 d
C3 C 0.5722(2) 1.3410(4) 0.21408(14) 0.0363(6) Uani 1 d
C4 C 0.6867(2) 1.2246(4) 0.23464(14) 0.0380(6) Uani 1 d
C5 C 0.7060(2) 1.0491(4) 0.19930(13) 0.0358(6) Uani 1 d
C6 C 0.6099(2) 0.9867(3) 0.14231(12) 0.0292(6) Uani 1 d
C7 C 0.6284(3) 0.7923(4) 0.10682(15) 0.0357(6) Uani 1 d
C8 C 0.7500(2) 0.6581(3) 0.01626(11) 0.0273(5) Uani 1 d
C9 C 0.7229(2) 0.4660(4) 0.03316(13) 0.0330(6) Uani 1 d
C10 C 0.7769(2) 0.3078(4) -0.00385(14) 0.0331(6) Uani 1 d
C11 C 0.8544(2) 0.3406(3) -0.05690(13) 0.0297(6) Uani 1 d
C12 C 0.8298(2) 0.6946(3) -0.04069(12) 0.0267(5) Uani 1 d
C13 C 0.9371(2) 0.8166(4) -0.12168(14) 0.0359(6) Uani 1 d
C14 C 0.9490(2) 0.6128(4) -0.12853(12) 0.0308(6) Uani 1 d
C15 C 1.0192(2) 0.5010(4) -0.17735(13) 0.0346(6) Uani 1 d
H1 H 0.425(3) 1.062(4) 0.0796(16) 0.049(7) Uiso 1 d
H2 H 0.389(3) 1.354(4) 0.1407(15) 0.047(7) Uiso 1 d
H3 H 0.561(3) 1.457(4) 0.2396(14) 0.038(7) Uiso 1 d
H4 H 0.755(3) 1.265(4) 0.2748(16) 0.039(7) Uiso 1 d
H5 H 0.789(3) 0.971(4) 0.2129(14) 0.039(7) Uiso 1 d
H7B H 0.541(3) 0.738(3) 0.0852(15) 0.034(6) Uiso 1 d
H7A H 0.681(3) 0.694(4) 0.1436(17) 0.052(8) Uiso 1 d
H9 H 0.672(3) 0.433(4) 0.0726(15) 0.047(7) Uiso 1 d
H10 H 0.760(3) 0.180(4) 0.0072(15) 0.037(7) Uiso 1 d
H11 H 0.894(3) 0.245(4) -0.0811(13) 0.026(6) Uiso 1 d
H13 H 0.979(3) 0.921(4) -0.1510(15) 0.047(7) Uiso 1 d
H15 H 1.060(3) 0.585(5) -0.2124(18) 0.059(9) Uiso 1 d

loop_
_atom_site_aniso_label
_atom_site_aniso_U_11
_atom_site_aniso_U_22
_atom_site_aniso_U_33
_atom_site_aniso_U_23
_atom_site_aniso_U_13
_atom_site_aniso_U_12
O1 0.0379(9) 0.0273(9) 0.0382(9) 0.0004(6) 0.0245(7) 0.0038(6)
O2 0.0386(10) 0.0433(12) 0.0488(11) -0.0087(8) 0.0220(8) 0.0034(7)
N1 0.0246(9) 0.0234(10) 0.0310(10) -0.0007(7) 0.0100(7) 0.0018(7)
N2 0.0334(11) 0.0256(11) 0.0426(11) 0.0001(8) 0.0195(8) 0.0011(8)
C1 0.0339(12) 0.0376(14) 0.0332(12) -0.0007(10) 0.0163(9) 0.0035(10)
C2 0.0321(13) 0.0412(15) 0.0429(14) 0.0017(11) 0.0173(10) 0.0069(11)
C3 0.0372(13) 0.0360(14) 0.0414(13) -0.0060(11) 0.0269(10) -0.0038(10)
C4 0.0305(12) 0.0486(16) 0.0385(13) -0.0064(11) 0.0180(10) -0.0057(10)
C5 0.0252(11) 0.0436(15) 0.0421(13) -0.0002(11) 0.0171(9) 0.0024(10)
C6 0.0275(11) 0.0299(13) 0.0341(12) 0.0031(9) 0.0191(9) -0.0004(9)
C7 0.0369(14) 0.0329(14) 0.0431(14) 0.0031(10) 0.0265(11) 0.0007(10)
C8 0.0267(11) 0.0254(12) 0.0318(12) 0.0006(9) 0.0112(9) 0.0043(8)
C9 0.0353(12) 0.0324(14) 0.0351(12) 0.0031(10) 0.0186(10) 0.0024(10)
C10 0.0390(13) 0.0220(13) 0.0410(13) 0.0020(9) 0.0156(10) -0.0005(9)
C11 0.0344(12) 0.0223(12) 0.0347(12) -0.0038(9) 0.0127(9) 0.0032(9)
C12 0.0259(11) 0.0246(12) 0.0309(11) -0.0004(8) 0.0092(9) 0.0036(8)
C13 0.0356(13) 0.0327(14) 0.0447(14) 0.0028(10) 0.0251(11) 0.0005(10)
C14 0.0253(11) 0.0346(14) 0.0354(12) 0.0027(10) 0.0149(9) 0.0020(9)
C15 0.0310(12) 0.0352(15) 0.0407(13) -0.0046(10) 0.0169(10) 0.0018(10)

loop_
_atom_type_symbol
_atom_type_description
_atom_type_scat_dispersion_real
_atom_type_scat_dispersion_imag
_atom_type_scat_source
C C 0.0033 0.0016 'International Tables Vol C Tables 4.2.6.8 and 6.1.1.4'
H H 0.0000 0.0000 'International Tables Vol C Tables 4.2.6.8 and 6.1.1.4'
N N 0.0061 0.0033 'International Tables Vol C Tables 4.2.6.8 and 6.1.1.4'
O O 0.0106 0.0060 'International Tables Vol C Tables 4.2.6.8 and 6.1.1.4'

loop_
_geom_angle_atom_site_label_1
_geom_angle_atom_site_label_2
_geom_angle_atom_site_label_3
_geom_angle
C8 O1 C7 115.75(17)
C12 N1 C11 123.42(19)
C12 N1 C14 105.74(19)
C11 N1 C14 130.83(19)
C12 N2 C13 104.27(19)
C6 C1 C2 120.7(2)
C6 C1 H1 119.0(15)
C2 C1 H1 120.3(15)
C3 C2 C1 120.2(2)
C3 C2 H2 124.2(16)
C1 C2 H2 115.5(17)
C4 C3 C2 119.4(2)
C4 C3 H3 118.8(15)
C2 C3 H3 121.9(15)
C3 C4 C5 120.7(2)
C3 C4 H4 120.3(15)
C5 C4 H4 119.0(15)
C4 C5 C6 120.5(2)
C4 C5 H5 120.0(15)
C6 C5 H5 119.5(15)
C1 C6 C5 118.5(2)
C1 C6 C7 121.5(2)
C5 C6 C7 120.0(2)
O1 C7 C6 108.47(18)
O1 C7 H7B 106.0(16)
C6 C7 H7B 111.6(15)
O1 C7 H7A 109.2(17)
C6 C7 H7A 110.0(16)
H7B C7 H7A 112(2)
O1 C8 C9 126.9(2)
O1 C8 C12 114.43(19)
C9 C8 C12 118.63(19)
C8 C9 C10 120.3(2)
C8 C9 H9 121.7(17)
C10 C9 H9 117.9(17)
C11 C10 C9 121.5(2)
C11 C10 H10 117.4(18)
C9 C10 H10 121.1(18)
C10 C11 N1 118.0(2)
C10 C11 H11 125.1(16)
N1 C11 H11 116.9(16)
N2 C12 N1 112.6(2)
N2 C12 C8 129.2(2)
N1 C12 C8 118.14(19)
N2 C13 C14 112.6(2)
N2 C13 H13 121.0(16)
C14 C13 H13 126.4(16)
C13 C14 N1 104.74(19)
C13 C14 C15 129.4(2)
N1 C14 C15 125.9(2)
O2 C15 C14 126.3(2)
O2 C15 H15 120.3(18)
C14 C15 H15 113.3(18)

loop_
_geom_bond_atom_site_label_1
_geom_bond_atom_site_label_2
_geom_bond_distance
O1 C8 1.356(3)
O1 C7 1.445(3)
O2 C15 1.227(3)
N1 C12 1.372(3)
N1 C11 1.373(3)
N1 C14 1.395(3)
N2 C12 1.341(3)
N2 C13 1.344(3)
C1 C6 1.385(3)
C1 C2 1.385(3)
C1 H1 1.01(3)
C2 C3 1.376(4)
C2 H2 0.99(3)
C3 C4 1.375(4)
C3 H3 0.93(3)
C4 C5 1.379(3)
C4 H4 0.98(3)
C5 C6 1.388(3)
C5 H5 0.97(3)
C6 C7 1.490(3)
C7 H7B 0.96(3)
C7 H7A 1.04(3)
C8 C9 1.365(3)
C8 C12 1.423(3)
C9 C10 1.410(3)
C9 H9 0.97(3)
C10 C11 1.344(3)
C10 H10 0.90(3)
C11 H11 0.90(3)
C13 C14 1.384(4)
C13 H13 1.01(3)
C14 C15 1.427(3)
C15 H15 0.99(3)
